data_7201880
loop_
_publ_author_name
'Ashmore, Jason'
'Bishop, Roger'
'Craig, Donald C.'
'Scudder, Marcia L.'

_publ_section_title
;
 Synthesis and inclusion properties of new nitrated C2&#x2212;
 symmetric diquinoline hosts
;
_journal_issue 7
_journal_name_full CrystEngComm
_journal_page_first 839
_journal_paper_doi 10.1039/b717948k
_journal_volume 10
_journal_year 2008
_chemical_formula_moiety '2(C23 H16 N4 O4),C D Cl3'
_chemical_formula_sum 'C47 H32 Cl3 D N8 O8'
_chemical_formula_weight 945.2
_space_group_IT_number 2
_symmetry_cell_setting triclinic
_symmetry_space_group_name_Hall '-P 1'
_symmetry_space_group_name_H-M 'P -1'
_atom_type_scat_source 'International Tables for X-ray Crystallography, Vol. IV'
_audit_creation_method 'RAELSPUB and manual entry'
_cell_angle_alpha 81.68(1)
_cell_angle_beta 89.47(1)
_cell_angle_gamma 69.17(1)
_cell_formula_units_Z 2
_cell_length_a 11.648(2)
_cell_length_b 13.351(2)
_cell_length_c 14.481(2)
_cell_measurement_reflns_used 10
_cell_measurement_temperature 294
_cell_measurement_theta_max 11
_cell_measurement_theta_min 10
_cell_volume 2080.5(6)
_computing_cell_refinement 'CAD4 Version 5.0, (Schagen et al, 1989)'
_computing_data_collection 'CAD4 Version 5.0, (Schagen et al, 1989)'
_computing_data_reduction 'Local program'
_computing_molecular_graphics 'ORTEP-II, (Johnson, 1976)'
_computing_publication_material 'Local programs'
_computing_structure_refinement 'RAELS, (Rae, 1996)'
_computing_structure_solution 'SIR92 (Altomare et al, 1994)'
_diffrn_measured_fraction_theta_full 1.00
_diffrn_measured_fraction_theta_max 1.00
_diffrn_measurement_device_type 'Nonius CAD-4'
_diffrn_measurement_method \w--2\q
_diffrn_radiation_type 'Mo K\a'
_diffrn_radiation_wavelength 0.71073
_diffrn_reflns_av_R_equivalents 0.037
_diffrn_reflns_limit_h_max 12
_diffrn_reflns_limit_h_min -12
_diffrn_reflns_limit_k_max 14
_diffrn_reflns_limit_k_min -14
_diffrn_reflns_limit_l_max 15
_diffrn_reflns_limit_l_min 0
_diffrn_reflns_number 6053
_diffrn_reflns_theta_full 23
_diffrn_reflns_theta_max 23
_diffrn_standards_decay_% 4
_diffrn_standards_interval_time 30
_diffrn_standards_number 1
_exptl_absorpt_coefficient_mu 0.285
_exptl_absorpt_correction_type none
_exptl_crystal_colour colourless
_exptl_crystal_density_diffrn 1.51
_exptl_crystal_density_method 'not measured'
_exptl_crystal_description block
_exptl_crystal_F_000 974.0
_exptl_crystal_size_max 0.25
_exptl_crystal_size_mid 0.20
_exptl_crystal_size_min 0.16
_refine_diff_density_max 0.24
_refine_diff_density_min -0.37
_refine_ls_extinction_method none
_refine_ls_goodness_of_fit_ref 1.75
_refine_ls_hydrogen_treatment noref
_refine_ls_number_parameters 311
_refine_ls_number_reflns 4426
_refine_ls_R_factor_gt 0.052
_refine_ls_shift/su_max 0.003
_refine_ls_structure_factor_coef F
_refine_ls_weighting_details 'w = 1/[\s^2^(F) + 0.0004F^2^]'
_refine_ls_weighting_scheme calc
_refine_ls_wR_factor_ref 0.073
_reflns_number_gt 4426
_reflns_number_total 5781
_reflns_threshold_expression I>2\s(I)
_cod_data_source_file b717948k.txt
_cod_data_source_block DRB307
_cod_database_code 7201880

loop_
_symmetry_equiv_pos_site_id
_symmetry_equiv_pos_as_xyz
1 x,y,z
2 -x,-y,-z

loop_
_atom_site_label
_atom_site_fract_x
_atom_site_fract_y
_atom_site_fract_z
_atom_site_U_iso_or_equiv
_atom_site_adp_type
_atom_site_type_symbol
_atom_site_occupancy
O1A 0.4758(3) 0.5817(2) 0.9158(2) 0.0602(8) Uani O 1.0
O2A 0.5443(3) 0.7011(3) 0.8472(2) 0.0710(9) Uani O 1.0
O3A 0.0226(3) 0.6407(3) 0.1961(2) 0.082(1) Uani O 1.0
O4A -0.1507(3) 0.7108(3) 0.2568(2) 0.0711(9) Uani O 1.0
N1A 0.3437(3) 0.5857(2) 0.7441(2) 0.0379(4) Uani N 1.0
N2A 0.0238(3) 0.6846(2) 0.4288(2) 0.0399(4) Uani N 1.0
N3A 0.5219(3) 0.6182(3) 0.8503(2) 0.0453(8) Uani N 1.0
N4A -0.0464(3) 0.7065(3) 0.2397(2) 0.0480(8) Uani N 1.0
C1A 0.1279(3) 0.6358(3) 0.7141(2) 0.0399(6) Uani C 1.0
C2A 0.2588(3) 0.5692(3) 0.6950(2) 0.0373(5) Uani C 1.0
C3A 0.2846(3) 0.5009(3) 0.6252(2) 0.0392(4) Uani C 1.0
C4A 0.1820(3) 0.4841(3) 0.5739(2) 0.0425(5) Uani C 1.0
C5A 0.0561(3) 0.5740(3) 0.5799(2) 0.0419(5) Uani C 1.0
C6A 0.0516(3) 0.6775(3) 0.5188(2) 0.0383(4) Uani C 1.0
C7A 0.0805(3) 0.7584(3) 0.5570(2) 0.0380(4) Uani C 1.0
C8A 0.0969(3) 0.7519(3) 0.6616(2) 0.0398(5) Uani C 1.0
C9A 0.0361(3) 0.5885(3) 0.6825(2) 0.0449(7) Uani C 1.0
C10A 0.4631(3) 0.5366(3) 0.7238(2) 0.0403(4) Uani C 1.0
C11A 0.5556(3) 0.5559(3) 0.7720(2) 0.0445(4) Uani C 1.0
C12A 0.6760(3) 0.5190(3) 0.7488(3) 0.0521(6) Uani C 1.0
C13A 0.7098(4) 0.4552(4) 0.6777(3) 0.0567(9) Uani C 1.0
C14A 0.6255(3) 0.4292(3) 0.6320(3) 0.0526(7) Uani C 1.0
C15A 0.4993(3) 0.4706(3) 0.6526(2) 0.0437(4) Uani C 1.0
C16A 0.4054(3) 0.4525(3) 0.6051(2) 0.0428(4) Uani C 1.0
C17A 0.0271(3) 0.7737(3) 0.3700(2) 0.0410(4) Uani C 1.0
C18A -0.0031(3) 0.7860(3) 0.2739(2) 0.0455(6) Uani C 1.0
C19A 0.0050(4) 0.8686(3) 0.2105(3) 0.0512(8) Uani C 1.0
C20A 0.0434(4) 0.9475(3) 0.2416(3) 0.0545(8) Uani C 1.0
C21A 0.0730(4) 0.9396(3) 0.3334(3) 0.0503(6) Uani C 1.0
C22A 0.0640(3) 0.8534(3) 0.4003(2) 0.0425(4) Uani C 1.0
C23A 0.0904(3) 0.8432(3) 0.4967(2) 0.0408(4) Uani C 1.0
O1B 0.5793(3) 0.2810(3) 0.4606(2) 0.0746(9) Uani O 1.0
O2B 0.6412(3) 0.1694(3) 0.3644(3) 0.089(1) Uani O 1.0
O3B 0.0778(3) 0.1701(3) 1.0188(2) 0.0723(9) Uani O 1.0
O4B 0.1127(3) 0.1957(3) 1.1573(2) 0.0767(9) Uani O 1.0
N1B 0.5176(3) 0.1257(2) 0.5965(2) 0.0392(4) Uani N 1.0
N2B 0.3107(3) 0.1624(2) 0.9485(2) 0.0390(4) Uani N 1.0
N3B 0.5687(3) 0.2126(3) 0.4194(2) 0.0495(8) Uani N 1.0
N4B 0.1164(3) 0.2136(3) 1.0721(2) 0.0504(8) Uani N 1.0
C1B 0.5877(3) 0.0688(3) 0.7571(2) 0.0405(4) Uani C 1.0
C2B 0.4938(3) 0.0847(3) 0.6799(2) 0.0371(4) Uani C 1.0
C3B 0.3863(3) 0.0596(3) 0.6988(2) 0.0380(4) Uani C 1.0
C4B 0.3664(3) 0.0099(3) 0.7954(2) 0.0418(4) Uani C 1.0
C5B 0.4486(3) 0.0217(3) 0.8717(2) 0.0411(5) Uani C 1.0
C6B 0.4037(3) 0.1373(3) 0.8920(2) 0.0374(4) Uani C 1.0
C7B 0.4593(3) 0.2117(3) 0.8529(2) 0.0385(4) Uani C 1.0
C8B 0.5681(3) 0.1774(3) 0.7907(2) 0.0421(4) Uani C 1.0
C9B 0.5808(3) -0.0134(3) 0.8398(2) 0.0440(6) Uani C 1.0
C10B 0.4357(3) 0.1426(3) 0.5245(2) 0.0407(4) Uani C 1.0
C11B 0.4600(4) 0.1820(3) 0.4338(2) 0.0468(7) Uani C 1.0
C12B 0.3856(4) 0.1937(3) 0.3566(2) 0.053(1) Uani C 1.0
C13B 0.2796(4) 0.1689(3) 0.3694(3) 0.0548(9) Uani C 1.0
C14B 0.2497(3) 0.1322(3) 0.4557(3) 0.0508(7) Uani C 1.0
C15B 0.3279(3) 0.1175(3) 0.5357(2) 0.0425(4) Uani C 1.0
C16B 0.3054(3) 0.0763(3) 0.6256(2) 0.0417(4) Uani C 1.0
C17B 0.2662(3) 0.2648(3) 0.9696(2) 0.0393(4) Uani C 1.0
C18B 0.1705(3) 0.2938(3) 1.0332(2) 0.0433(7) Uani C 1.0
C19B 0.1269(3) 0.3936(3) 1.0610(2) 0.0468(9) Uani C 1.0
C20B 0.1740(4) 0.4734(3) 1.0221(3) 0.0498(8) Uani C 1.0
C21B 0.2655(4) 0.4498(3) 0.9608(3) 0.0482(6) Uani C 1.0
C22B 0.3144(3) 0.3453(3) 0.9342(2) 0.0414(4) Uani C 1.0
C23B 0.4140(3) 0.3146(3) 0.8747(2) 0.0419(4) Uani C 1.0
C1Ch 0.26573(43) 0.80031(10) 0.97897(6) 0.0636(5) Uani C 1.0
Cl1Ch 0.19698(12) 0.93262(8) 1.00160(6) 0.0728(5) Uani Cl 1.0
Cl2Ch 0.24834(13) 0.70799(8) 1.07077(7) 0.0813(7) Uani Cl 1.0
Cl3Ch 0.20767(13) 0.78441(9) 0.87404(7) 0.0924(9) Uani Cl 1.0
HC1A 0.1214 0.6385 0.7827 0.043 Uani H 1.0
H1C4A 0.1766 0.4130 0.6018 0.049 Uani H 1.0
H2C4A 0.2018 0.4827 0.5067 0.043 Uani H 1.0
HC5A -0.0095 0.5505 0.5568 0.047 Uani H 1.0
H1C8A 0.0188 0.8001 0.6853 0.045 Uani H 1.0
H2C8A 0.1653 0.7775 0.6744 0.040 Uani H 1.0
H1C9A -0.0497 0.6391 0.6892 0.049 Uani H 1.0
H2C9A 0.0494 0.5168 0.7215 0.050 Uani H 1.0
HC12A 0.7388 0.5374 0.7823 0.058 Uani H 1.0
HC13A 0.7976 0.4282 0.6602 0.066 Uani H 1.0
HC14A 0.6525 0.3804 0.5835 0.059 Uani H 1.0
HC16A 0.4268 0.4037 0.5563 0.048 Uani H 1.0
HC19A -0.0160 0.8734 0.1428 0.056 Uani H 1.0
HC20A 0.0488 1.0093 0.1960 0.063 Uani H 1.0
HC21A 0.1017 0.9951 0.3546 0.056 Uani H 1.0
HC23A 0.1165 0.8986 0.5212 0.045 Uani H 1.0
HC1B 0.6716 0.0417 0.7318 0.045 Uani H 1.0
H1C4B 0.3839 -0.0690 0.7954 0.048 Uani H 1.0
H2C4B 0.2786 0.0462 0.8102 0.044 Uani H 1.0
HC5B 0.4455 -0.0275 0.9299 0.047 Uani H 1.0
H1C8B 0.6440 0.1707 0.8267 0.048 Uani H 1.0
H2C8B 0.5536 0.2346 0.7348 0.044 Uani H 1.0
H1C9B 0.6377 -0.0160 0.8922 0.049 Uani H 1.0
H2C9B 0.6049 -0.0868 0.8205 0.048 Uani H 1.0
HC12B 0.4073 0.2193 0.2929 0.059 Uani H 1.0
HC13B 0.2241 0.1783 0.3140 0.063 Uani H 1.0
HC14B 0.1727 0.1155 0.4630 0.058 Uani H 1.0
HC16B 0.2292 0.0589 0.6363 0.048 Uani H 1.0
HC19B 0.0624 0.4100 1.1084 0.051 Uani H 1.0
HC20B 0.1398 0.5478 1.0397 0.057 Uani H 1.0
HC21B 0.2987 0.5068 0.9343 0.055 Uani H 1.0
HC23B 0.4516 0.3687 0.8483 0.048 Uani H 1.0
DC1Ch 0.3557 0.7853 0.9730 0.065 Uani D 1.0

loop_
_atom_site_aniso_label
_atom_site_aniso_U_11
_atom_site_aniso_U_22
_atom_site_aniso_U_33
_atom_site_aniso_U_12
_atom_site_aniso_U_13
_atom_site_aniso_U_23
_atom_site_aniso_type_symbol
O1A 0.071(2) 0.078(2) 0.036(2) -0.032(2) 0.010(1) -0.004(1) O
O2A 0.105(3) 0.065(2) 0.054(2) -0.043(2) 0.010(2) -0.009(2) O
O3A 0.095(3) 0.073(2) 0.087(2) -0.031(2) 0.030(2) -0.044(2) O
O4A 0.058(2) 0.080(2) 0.081(2) -0.031(2) 0.000(2) -0.017(2) O
N1A 0.0445(5) 0.0353(6) 0.0324(5) -0.0132(4) 0.0045(3) -0.0036(4) N
N2A 0.0448(5) 0.0410(6) 0.0339(5) -0.0157(4) 0.0039(4) -0.0046(4) N
N3A 0.048(2) 0.049(2) 0.035(2) -0.015(2) -0.002(2) 0.000(2) N
N4A 0.058(2) 0.047(2) 0.033(2) -0.016(2) -0.003(2) 0.001(2) N
C1A 0.0444(5) 0.0426(8) 0.0325(5) -0.0158(4) 0.0066(4) -0.0046(4) C
C2A 0.0451(5) 0.0333(7) 0.0327(5) -0.0139(4) 0.0048(3) -0.0030(4) C
C3A 0.0496(6) 0.0302(7) 0.0362(5) -0.0130(4) 0.0030(4) -0.0035(4) C
C4A 0.0564(7) 0.0341(7) 0.0390(7) -0.0194(5) 0.0016(5) -0.0034(4) C
C5A 0.0497(5) 0.0435(7) 0.0358(6) -0.0220(5) 0.0040(4) -0.0026(5) C
C6A 0.0428(5) 0.0380(6) 0.0334(5) -0.0142(4) 0.0051(3) -0.0046(4) C
C7A 0.0427(6) 0.0338(6) 0.0342(5) -0.0096(5) 0.0052(4) -0.0057(4) C
C8A 0.0438(6) 0.0379(7) 0.0345(5) -0.0096(5) 0.0064(4) -0.0081(5) C
C9A 0.0490(5) 0.053(1) 0.0352(6) -0.0239(6) 0.0056(4) -0.0017(6) C
C10A 0.0441(5) 0.0381(6) 0.0349(5) -0.0110(4) 0.0032(3) -0.0035(4) C
C11A 0.0450(6) 0.0495(8) 0.0363(5) -0.0146(5) 0.0021(4) -0.0036(4) C
C12A 0.0441(6) 0.066(1) 0.0409(8) -0.0142(6) 0.0013(5) -0.0043(7) C
C13A 0.0433(6) 0.069(1) 0.0452(9) -0.0059(5) 0.0023(4) -0.0078(8) C
C14A 0.0462(7) 0.0539(8) 0.0448(8) -0.0015(5) 0.0025(4) -0.0094(6) C
C15A 0.0461(6) 0.0384(6) 0.0391(5) -0.0061(4) 0.0027(4) -0.0058(4) C
C16A 0.0509(6) 0.0318(7) 0.0399(5) -0.0073(4) 0.0022(4) -0.0063(4) C
C17A 0.0458(5) 0.0403(6) 0.0342(5) -0.0132(4) 0.0027(4) -0.0027(4) C
C18A 0.0499(7) 0.050(1) 0.0346(5) -0.0167(6) 0.0010(4) -0.0015(4) C
C19A 0.058(1) 0.055(1) 0.0368(5) -0.0193(8) -0.0021(5) 0.0041(5) C
C20A 0.067(1) 0.050(1) 0.0423(6) -0.0207(8) -0.0054(6) 0.0089(7) C
C21A 0.0636(9) 0.0394(7) 0.0430(7) -0.0168(7) -0.0039(5) 0.0051(5) C
C22A 0.0504(6) 0.0352(6) 0.0373(5) -0.0116(5) 0.0010(4) -0.0008(4) C
C23A 0.0490(6) 0.0313(6) 0.0376(5) -0.0094(6) 0.0023(4) -0.0039(4) C
O1B 0.112(3) 0.071(2) 0.065(2) -0.054(2) 0.027(2) -0.029(2) O
O2B 0.095(3) 0.094(3) 0.108(3) -0.054(2) 0.058(2) -0.056(2) O
O3B 0.084(2) 0.086(2) 0.073(2) -0.054(2) 0.023(2) -0.036(2) O
O4B 0.087(2) 0.102(3) 0.046(2) -0.045(2) 0.013(2) 0.000(2) O
N1B 0.0433(6) 0.0410(6) 0.0330(4) -0.0159(4) 0.0025(4) -0.0028(4) N
N2B 0.0429(6) 0.0406(5) 0.0328(4) -0.0153(4) 0.0022(4) -0.0026(3) N
N3B 0.072(2) 0.045(2) 0.034(2) -0.024(2) 0.012(2) -0.007(2) N
N4B 0.048(2) 0.056(2) 0.047(2) -0.017(2) 0.011(2) -0.012(2) N
C1B 0.0394(7) 0.0452(7) 0.0343(4) -0.0122(6) 0.0002(4) -0.0055(4) C
C2B 0.0396(6) 0.0375(6) 0.0324(4) -0.0130(4) 0.0006(4) -0.0020(4) C
C3B 0.0418(6) 0.0386(6) 0.0336(4) -0.0152(4) 0.0018(3) -0.0032(4) C
C4B 0.0521(8) 0.0399(6) 0.0357(4) -0.0202(6) 0.0054(4) -0.0038(4) C
C5B 0.0502(7) 0.0364(6) 0.0328(4) -0.0128(5) 0.0017(4) -0.0004(4) C
C6B 0.0409(6) 0.0371(6) 0.0319(4) -0.0127(4) 0.0006(4) -0.0012(4) C
C7B 0.0413(6) 0.0403(6) 0.0340(5) -0.0156(5) 0.0018(4) -0.0040(4) C
C8B 0.0428(6) 0.0498(8) 0.0369(5) -0.0199(6) 0.0041(4) -0.0087(5) C
C9B 0.0474(7) 0.0419(6) 0.0336(5) -0.0060(7) -0.0019(5) -0.0026(4) C
C10B 0.0452(6) 0.0414(7) 0.0320(4) -0.0126(4) 0.0009(3) -0.0018(4) C
C11B 0.057(1) 0.046(1) 0.0324(5) -0.0147(7) 0.0034(4) -0.0013(4) C
C12B 0.061(1) 0.053(1) 0.0320(5) -0.0077(9) -0.0001(4) -0.0021(5) C
C13B 0.051(1) 0.065(2) 0.0348(5) -0.0030(9) -0.0044(5) -0.0093(7) C
C14B 0.0427(7) 0.065(1) 0.0373(5) -0.0087(7) -0.0024(5) -0.0131(7) C
C15B 0.0411(6) 0.0484(8) 0.0341(5) -0.0114(4) -0.0006(4) -0.0062(5) C
C16B 0.0413(6) 0.0488(7) 0.0362(5) -0.0169(5) 0.0021(4) -0.0083(5) C
C17B 0.0405(5) 0.0417(6) 0.0336(4) -0.0128(4) 0.0009(3) -0.0041(4) C
C18B 0.0413(6) 0.0514(9) 0.0358(5) -0.0142(6) 0.0021(5) -0.0083(6) C
C19B 0.0438(9) 0.053(1) 0.0380(7) -0.0094(7) 0.0003(6) -0.0107(8) C
C20B 0.057(1) 0.045(1) 0.0404(8) -0.0085(7) 0.0010(7) -0.0094(8) C
C21B 0.061(1) 0.0408(8) 0.0402(8) -0.0146(6) 0.0040(6) -0.0076(7) C
C22B 0.0475(6) 0.0392(7) 0.0358(5) -0.0140(4) 0.0020(4) -0.0048(5) C
C23B 0.0500(7) 0.0412(7) 0.0369(6) -0.0193(5) 0.0046(4) -0.0059(5) C
C1Ch 0.099(1) 0.0548(7) 0.0458(7) -0.0358(5) -0.0027(6) -0.0122(4) C
Cl1Ch 0.1119(7) 0.0525(7) 0.0570(6) -0.0322(6) -0.0012(5) -0.0100(5) Cl
Cl2Ch 0.119(1) 0.0590(7) 0.076(1) -0.0455(8) 0.0098(7) -0.0049(6) Cl
Cl3Ch 0.105(1) 0.106(2) 0.0643(8) -0.0225(7) -0.0118(6) -0.0424(6) Cl

loop_
_geom_angle_atom_site_label_1
_geom_angle_atom_site_label_2
_geom_angle_atom_site_label_3
_geom_angle
_geom_angle_site_symmetry_1
_geom_angle_site_symmetry_2
_geom_angle_site_symmetry_3
_geom_angle_publ_flag
C2A N1A C10A 117.5(3) 1_555 1_555 1_555 no
C6A N2A C17A 117.6(3) 1_555 1_555 1_555 no
O1A N3A O2A 123.8(3) 1_555 1_555 1_555 no
O1A N3A C11A 117.2(3) 1_555 1_555 1_555 no
O2A N3A C11A 118.9(3) 1_555 1_555 1_555 no
O3A N4A O4A 123.5(4) 1_555 1_555 1_555 no
O3A N4A C18A 118.6(3) 1_555 1_555 1_555 no
O4A N4A C18A 117.9(3) 1_555 1_555 1_555 no
C2A C1A C8A 108.4(3) 1_555 1_555 1_555 no
C2A C1A C9A 112.1(3) 1_555 1_555 1_555 no
C2A C1A HC1A 109.0 1_555 1_555 1_555 no
C8A C1A C9A 109.3(3) 1_555 1_555 1_555 no
C8A C1A HC1A 109.0 1_555 1_555 1_555 no
C9A C1A HC1A 109.0 1_555 1_555 1_555 no
N1A C2A C1A 114.5(3) 1_555 1_555 1_555 no
N1A C2A C3A 124.2(3) 1_555 1_555 1_555 no
C1A C2A C3A 121.1(3) 1_555 1_555 1_555 no
C2A C3A C4A 120.9(3) 1_555 1_555 1_555 no
C2A C3A C16A 117.6(3) 1_555 1_555 1_555 no
C4A C3A C16A 121.6(3) 1_555 1_555 1_555 no
C3A C4A C5A 112.8(3) 1_555 1_555 1_555 no
C3A C4A H1C4A 108.6 1_555 1_555 1_555 no
C3A C4A H2C4A 108.6 1_555 1_555 1_555 no
C5A C4A H1C4A 108.6 1_555 1_555 1_555 no
C5A C4A H2C4A 108.6 1_555 1_555 1_555 no
H1C4A C4A H2C4A 109.5 1_555 1_555 1_555 no
C4A C5A C6A 109.9(3) 1_555 1_555 1_555 no
C4A C5A C9A 108.3(3) 1_555 1_555 1_555 no
C4A C5A HC5A 108.7 1_555 1_555 1_555 no
C6A C5A C9A 112.3(3) 1_555 1_555 1_555 no
C6A C5A HC5A 108.7 1_555 1_555 1_555 no
C9A C5A HC5A 108.7 1_555 1_555 1_555 no
N2A C6A C5A 115.7(3) 1_555 1_555 1_555 no
N2A C6A C7A 123.5(3) 1_555 1_555 1_555 no
C5A C6A C7A 120.7(3) 1_555 1_555 1_555 no
C6A C7A C8A 120.9(3) 1_555 1_555 1_555 no
C6A C7A C23A 118.0(3) 1_555 1_555 1_555 no
C8A C7A C23A 121.1(3) 1_555 1_555 1_555 no
C1A C8A C7A 112.6(3) 1_555 1_555 1_555 no
C1A C8A H1C8A 108.7 1_555 1_555 1_555 no
C1A C8A H2C8A 108.7 1_555 1_555 1_555 no
C7A C8A H1C8A 108.7 1_555 1_555 1_555 no
C7A C8A H2C8A 108.7 1_555 1_555 1_555 no
H1C8A C8A H2C8A 109.5 1_555 1_555 1_555 no
C1A C9A C5A 108.4(3) 1_555 1_555 1_555 no
C1A C9A H1C9A 109.7 1_555 1_555 1_555 no
C1A C9A H2C9A 109.7 1_555 1_555 1_555 no
C5A C9A H1C9A 109.7 1_555 1_555 1_555 no
C5A C9A H2C9A 109.7 1_555 1_555 1_555 no
H1C9A C9A H2C9A 109.5 1_555 1_555 1_555 no
N1A C10A C11A 119.1(3) 1_555 1_555 1_555 no
N1A C10A C15A 123.1(3) 1_555 1_555 1_555 no
C11A C10A C15A 117.7(3) 1_555 1_555 1_555 no
N3A C11A C10A 118.9(3) 1_555 1_555 1_555 no
N3A C11A C12A 118.6(3) 1_555 1_555 1_555 no
C10A C11A C12A 122.5(3) 1_555 1_555 1_555 no
C11A C12A C13A 118.9(4) 1_555 1_555 1_555 no
C11A C12A HC12A 120.5 1_555 1_555 1_555 no
C13A C12A HC12A 120.5 1_555 1_555 1_555 no
C12A C13A C14A 121.1(4) 1_555 1_555 1_555 no
C12A C13A HC13A 119.4 1_555 1_555 1_555 no
C14A C13A HC13A 119.4 1_555 1_555 1_555 no
C13A C14A C15A 120.6(4) 1_555 1_555 1_555 no
C13A C14A HC14A 119.7 1_555 1_555 1_555 no
C15A C14A HC14A 119.7 1_555 1_555 1_555 no
C10A C15A C14A 119.0(3) 1_555 1_555 1_555 no
C10A C15A C16A 116.8(3) 1_555 1_555 1_555 no
C14A C15A C16A 124.1(3) 1_555 1_555 1_555 no
C3A C16A C15A 120.6(3) 1_555 1_555 1_555 no
C3A C16A HC16A 119.7 1_555 1_555 1_555 no
C15A C16A HC16A 119.7 1_555 1_555 1_555 no
N2A C17A C18A 119.9(3) 1_555 1_555 1_555 no
N2A C17A C22A 122.9(3) 1_555 1_555 1_555 no
C18A C17A C22A 117.2(3) 1_555 1_555 1_555 no
N4A C18A C17A 118.9(3) 1_555 1_555 1_555 no
N4A C18A C19A 117.8(3) 1_555 1_555 1_555 no
C17A C18A C19A 123.2(4) 1_555 1_555 1_555 no
C18A C19A C20A 119.0(3) 1_555 1_555 1_555 no
C18A C19A HC19A 120.5 1_555 1_555 1_555 no
C20A C19A HC19A 120.5 1_555 1_555 1_555 no
C19A C20A C21A 120.0(3) 1_555 1_555 1_555 no
C19A C20A HC20A 120.0 1_555 1_555 1_555 no
C21A C20A HC20A 120.0 1_555 1_555 1_555 no
C20A C21A C22A 121.2(4) 1_555 1_555 1_555 no
C20A C21A HC21A 119.4 1_555 1_555 1_555 no
C22A C21A HC21A 119.4 1_555 1_555 1_555 no
C17A C22A C21A 119.3(3) 1_555 1_555 1_555 no
C17A C22A C23A 117.3(3) 1_555 1_555 1_555 no
C21A C22A C23A 123.3(3) 1_555 1_555 1_555 no
C7A C23A C22A 120.4(3) 1_555 1_555 1_555 no
C7A C23A HC23A 119.8 1_555 1_555 1_555 no
C22A C23A HC23A 119.8 1_555 1_555 1_555 no
C2B N1B C10B 118.0(3) 1_555 1_555 1_555 no
C6B N2B C17B 118.2(3) 1_555 1_555 1_555 no
O1B N3B O2B 123.6(4) 1_555 1_555 1_555 no
O1B N3B C11B 118.8(3) 1_555 1_555 1_555 no
O2B N3B C11B 117.7(3) 1_555 1_555 1_555 no
O3B N4B O4B 124.1(4) 1_555 1_555 1_555 no
O3B N4B C18B 118.5(3) 1_555 1_555 1_555 no
O4B N4B C18B 117.5(3) 1_555 1_555 1_555 no
C2B C1B C8B 109.8(3) 1_555 1_555 1_555 no
C2B C1B C9B 111.9(3) 1_555 1_555 1_555 no
C2B C1B HC1B 108.6 1_555 1_555 1_555 no
C8B C1B C9B 109.3(3) 1_555 1_555 1_555 no
C8B C1B HC1B 108.6 1_555 1_555 1_555 no
C9B C1B HC1B 108.6 1_555 1_555 1_555 no
N1B C2B C1B 115.4(3) 1_555 1_555 1_555 no
N1B C2B C3B 123.7(3) 1_555 1_555 1_555 no
C1B C2B C3B 120.9(3) 1_555 1_555 1_555 no
C2B C3B C4B 120.9(3) 1_555 1_555 1_555 no
C2B C3B C16B 117.6(3) 1_555 1_555 1_555 no
C4B C3B C16B 121.3(3) 1_555 1_555 1_555 no
C3B C4B C5B 113.4(3) 1_555 1_555 1_555 no
C3B C4B H1C4B 108.5 1_555 1_555 1_555 no
C3B C4B H2C4B 108.5 1_555 1_555 1_555 no
C5B C4B H1C4B 108.5 1_555 1_555 1_555 no
C5B C4B H2C4B 108.5 1_555 1_555 1_555 no
H1C4B C4B H2C4B 109.5 1_555 1_555 1_555 no
C4B C5B C6B 110.5(3) 1_555 1_555 1_555 no
C4B C5B C9B 108.6(3) 1_555 1_555 1_555 no
C4B C5B HC5B 108.7 1_555 1_555 1_555 no
C6B C5B C9B 111.5(3) 1_555 1_555 1_555 no
C6B C5B HC5B 108.7 1_555 1_555 1_555 no
C9B C5B HC5B 108.7 1_555 1_555 1_555 no
N2B C6B C5B 115.3(3) 1_555 1_555 1_555 no
N2B C6B C7B 123.4(3) 1_555 1_555 1_555 no
C5B C6B C7B 121.3(3) 1_555 1_555 1_555 no
C6B C7B C8B 121.1(3) 1_555 1_555 1_555 no
C6B C7B C23B 118.0(3) 1_555 1_555 1_555 no
C8B C7B C23B 120.9(3) 1_555 1_555 1_555 no
C1B C8B C7B 113.0(3) 1_555 1_555 1_555 no
C1B C8B H1C8B 108.6 1_555 1_555 1_555 no
C1B C8B H2C8B 108.6 1_555 1_555 1_555 no
C7B C8B H1C8B 108.6 1_555 1_555 1_555 no
C7B C8B H2C8B 108.6 1_555 1_555 1_555 no
H1C8B C8B H2C8B 109.5 1_555 1_555 1_555 no
C1B C9B C5B 108.5(3) 1_555 1_555 1_555 no
C1B C9B H1C9B 109.7 1_555 1_555 1_555 no
C1B C9B H2C9B 109.7 1_555 1_555 1_555 no
C5B C9B H1C9B 109.7 1_555 1_555 1_555 no
C5B C9B H2C9B 109.7 1_555 1_555 1_555 no
H1C9B C9B H2C9B 109.5 1_555 1_555 1_555 no
N1B C10B C11B 119.8(3) 1_555 1_555 1_555 no
N1B C10B C15B 122.5(3) 1_555 1_555 1_555 no
C11B C10B C15B 117.6(3) 1_555 1_555 1_555 no
N3B C11B C10B 119.5(3) 1_555 1_555 1_555 no
N3B C11B C12B 117.7(3) 1_555 1_555 1_555 no
C10B C11B C12B 122.8(4) 1_555 1_555 1_555 no
C11B C12B C13B 118.5(3) 1_555 1_555 1_555 no
C11B C12B HC12B 120.7 1_555 1_555 1_555 no
C13B C12B HC12B 120.7 1_555 1_555 1_555 no
C12B C13B C14B 121.5(4) 1_555 1_555 1_555 no
C12B C13B HC13B 119.3 1_555 1_555 1_555 no
C14B C13B HC13B 119.3 1_555 1_555 1_555 no
C13B C14B C15B 120.3(4) 1_555 1_555 1_555 no
C13B C14B HC14B 119.8 1_555 1_555 1_555 no
C15B C14B HC14B 119.8 1_555 1_555 1_555 no
C10B C15B C14B 119.2(3) 1_555 1_555 1_555 no
C10B C15B C16B 117.5(3) 1_555 1_555 1_555 no
C14B C15B C16B 123.3(3) 1_555 1_555 1_555 no
C3B C16B C15B 120.7(3) 1_555 1_555 1_555 no
C3B C16B HC16B 119.7 1_555 1_555 1_555 no
C15B C16B HC16B 119.7 1_555 1_555 1_555 no
N2B C17B C18B 120.1(3) 1_555 1_555 1_555 no
N2B C17B C22B 123.1(3) 1_555 1_555 1_555 no
C18B C17B C22B 116.8(3) 1_555 1_555 1_555 no
N4B C18B C17B 119.3(3) 1_555 1_555 1_555 no
N4B C18B C19B 118.1(3) 1_555 1_555 1_555 no
C17B C18B C19B 122.6(3) 1_555 1_555 1_555 no
C18B C19B C20B 119.2(3) 1_555 1_555 1_555 no
C18B C19B HC19B 120.4 1_555 1_555 1_555 no
C20B C19B HC19B 120.4 1_555 1_555 1_555 no
C19B C20B C21B 120.4(3) 1_555 1_555 1_555 no
C19B C20B HC20B 119.8 1_555 1_555 1_555 no
C21B C20B HC20B 119.8 1_555 1_555 1_555 no
C20B C21B C22B 120.8(4) 1_555 1_555 1_555 no
C20B C21B HC21B 119.6 1_555 1_555 1_555 no
C22B C21B HC21B 119.6 1_555 1_555 1_555 no
C17B C22B C21B 120.1(3) 1_555 1_555 1_555 no
C17B C22B C23B 116.7(3) 1_555 1_555 1_555 no
C21B C22B C23B 123.1(3) 1_555 1_555 1_555 no
C7B C23B C22B 120.6(3) 1_555 1_555 1_555 no
C7B C23B HC23B 119.7 1_555 1_555 1_555 no
C22B C23B HC23B 119.7 1_555 1_555 1_555 no
Cl1Ch C1Ch Cl2Ch 111.0(2) 1_555 1_555 1_555 no
Cl1Ch C1Ch Cl3Ch 111.0(2) 1_555 1_555 1_555 no
Cl1Ch C1Ch DC1Ch 107.9 1_555 1_555 1_555 no
Cl2Ch C1Ch Cl3Ch 111.0(1) 1_555 1_555 1_555 no
Cl2Ch C1Ch DC1Ch 107.9 1_555 1_555 1_555 no
Cl3Ch C1Ch DC1Ch 107.9 1_555 1_555 1_555 no

loop_
_geom_bond_atom_site_label_1
_geom_bond_atom_site_label_2
_geom_bond_distance
_geom_bond_site_symmetry_1
_geom_bond_site_symmetry_2
_geom_bond_publ_flag
O1A N3A 1.211(4) 1_555 1_555 no
O2A N3A 1.219(4) 1_555 1_555 no
O3A N4A 1.210(4) 1_555 1_555 no
O4A N4A 1.220(4) 1_555 1_555 no
N1A C2A 1.320(4) 1_555 1_555 no
N1A C10A 1.361(4) 1_555 1_555 no
N2A C6A 1.327(4) 1_555 1_555 no
N2A C17A 1.370(4) 1_555 1_555 no
N3A C11A 1.472(5) 1_555 1_555 no
N4A C18A 1.471(5) 1_555 1_555 no
C1A C2A 1.514(5) 1_555 1_555 no
C1A C8A 1.541(5) 1_555 1_555 no
C1A C9A 1.524(5) 1_555 1_555 no
C1A HC1A 1.000 1_555 1_555 no
C2A C3A 1.418(5) 1_555 1_555 no
C3A C4A 1.512(5) 1_555 1_555 no
C3A C16A 1.371(5) 1_555 1_555 no
C4A C5A 1.540(5) 1_555 1_555 no
C4A H1C4A 1.000 1_555 1_555 no
C4A H2C4A 1.000 1_555 1_555 no
C5A C6A 1.513(5) 1_555 1_555 no
C5A C9A 1.531(5) 1_555 1_555 no
C5A HC5A 1.000 1_555 1_555 no
C6A C7A 1.422(5) 1_555 1_555 no
C7A C8A 1.515(5) 1_555 1_555 no
C7A C23A 1.365(5) 1_555 1_555 no
C8A H1C8A 1.000 1_555 1_555 no
C8A H2C8A 1.000 1_555 1_555 no
C9A H1C9A 1.000 1_555 1_555 no
C9A H2C9A 1.000 1_555 1_555 no
C10A C11A 1.406(5) 1_555 1_555 no
C10A C15A 1.416(5) 1_555 1_555 no
C11A C12A 1.367(5) 1_555 1_555 no
C12A C13A 1.396(5) 1_555 1_555 no
C12A HC12A 1.000 1_555 1_555 no
C13A C14A 1.359(6) 1_555 1_555 no
C13A HC13A 1.000 1_555 1_555 no
C14A C15A 1.420(5) 1_555 1_555 no
C14A HC14A 1.000 1_555 1_555 no
C15A C16A 1.407(5) 1_555 1_555 no
C16A HC16A 1.000 1_555 1_555 no
C17A C18A 1.411(5) 1_555 1_555 no
C17A C22A 1.405(5) 1_555 1_555 no
C18A C19A 1.359(5) 1_555 1_555 no
C19A C20A 1.410(6) 1_555 1_555 no
C19A HC19A 1.000 1_555 1_555 no
C20A C21A 1.356(5) 1_555 1_555 no
C20A HC20A 1.000 1_555 1_555 no
C21A C22A 1.426(5) 1_555 1_555 no
C21A HC21A 1.000 1_555 1_555 no
C22A C23A 1.410(5) 1_555 1_555 no
C23A HC23A 1.000 1_555 1_555 no
O1B N3B 1.202(4) 1_555 1_555 no
O2B N3B 1.206(4) 1_555 1_555 no
O3B N4B 1.207(4) 1_555 1_555 no
O4B N4B 1.226(4) 1_555 1_555 no
N1B C2B 1.321(4) 1_555 1_555 no
N1B C10B 1.358(4) 1_555 1_555 no
N2B C6B 1.327(4) 1_555 1_555 no
N2B C17B 1.358(4) 1_555 1_555 no
N3B C11B 1.467(5) 1_555 1_555 no
N4B C18B 1.469(5) 1_555 1_555 no
C1B C2B 1.510(5) 1_555 1_555 no
C1B C8B 1.536(5) 1_555 1_555 no
C1B C9B 1.525(5) 1_555 1_555 no
C1B HC1B 1.000 1_555 1_555 no
C2B C3B 1.422(5) 1_555 1_555 no
C3B C4B 1.512(5) 1_555 1_555 no
C3B C16B 1.365(5) 1_555 1_555 no
C4B C5B 1.529(5) 1_555 1_555 no
C4B H1C4B 1.000 1_555 1_555 no
C4B H2C4B 1.000 1_555 1_555 no
C5B C6B 1.516(5) 1_555 1_555 no
C5B C9B 1.529(5) 1_555 1_555 no
C5B HC5B 1.000 1_555 1_555 no
C6B C7B 1.419(5) 1_555 1_555 no
C7B C8B 1.521(5) 1_555 1_555 no
C7B C23B 1.369(5) 1_555 1_555 no
C8B H1C8B 1.000 1_555 1_555 no
C8B H2C8B 1.000 1_555 1_555 no
C9B H1C9B 1.000 1_555 1_555 no
C9B H2C9B 1.000 1_555 1_555 no
C10B C11B 1.408(5) 1_555 1_555 no
C10B C15B 1.412(5) 1_555 1_555 no
C11B C12B 1.377(5) 1_555 1_555 no
C12B C13B 1.391(6) 1_555 1_555 no
C12B HC12B 1.000 1_555 1_555 no
C13B C14B 1.364(5) 1_555 1_555 no
C13B HC13B 1.000 1_555 1_555 no
C14B C15B 1.427(5) 1_555 1_555 no
C14B HC14B 1.000 1_555 1_555 no
C15B C16B 1.398(5) 1_555 1_555 no
C16B HC16B 1.000 1_555 1_555 no
C17B C18B 1.421(5) 1_555 1_555 no
C17B C22B 1.413(5) 1_555 1_555 no
C18B C19B 1.367(5) 1_555 1_555 no
C19B C20B 1.410(5) 1_555 1_555 no
C19B HC19B 1.000 1_555 1_555 no
C20B C21B 1.359(5) 1_555 1_555 no
C20B HC20B 1.000 1_555 1_555 no
C21B C22B 1.416(5) 1_555 1_555 no
C21B HC21B 1.000 1_555 1_555 no
C22B C23B 1.415(5) 1_555 1_555 no
C23B HC23B 1.000 1_555 1_555 no
C1Ch Cl1Ch 1.739(2) 1_555 1_555 no
C1Ch Cl2Ch 1.739(2) 1_555 1_555 no
C1Ch Cl3Ch 1.739(2) 1_555 1_555 no
C1Ch DC1Ch 1.000 1_555 1_555 no
